data_4343192
loop_
_publ_author_name
'Sinha, Indranil'
'Hepp, Alexander'
'Schirmer, Birgitta'
'K\"osters, Jutta'
'Neugebauer, Johannes'
'M\"uller, Jens'

_publ_section_title
;
 Regioselectivity of the C-metalation of 6-furylpurine: importance of
 directing effects.
;
_journal_issue 9
_journal_name_full 'Inorganic chemistry'
_journal_page_first 4183
_journal_page_last 4185
_journal_paper_doi 10.1021/acs.inorgchem.5b00450
_journal_volume 54
_journal_year 2015
_chemical_formula_sum 'C10 H11 Cl Hg N4 O7'
_chemical_formula_weight 535.27
_chemical_name_systematic
;
 ?
;
_space_group_crystal_system triclinic
_space_group_IT_number 2
_space_group_name_Hall '-P 1'
_space_group_name_H-M_alt 'P -1'
_symmetry_space_group_name_Hall '-P 1'
_symmetry_space_group_name_H-M 'P -1'
_atom_sites_solution_hydrogens mixed
_audit_creation_method SHELXL-2013
_cell_angle_alpha 110.039(2)
_cell_angle_beta 96.654(2)
_cell_angle_gamma 100.234(2)
_cell_formula_units_Z 2
_cell_length_a 7.9691(6)
_cell_length_b 8.4518(6)
_cell_length_c 11.3366(8)
_cell_measurement_reflns_used 6929
_cell_measurement_temperature 90(2)
_cell_measurement_theta_max 30.06
_cell_measurement_theta_min 2.64
_cell_volume 692.90(9)
_computing_cell_refinement 'Bruker SAINT'
_computing_data_collection 'Bruker APEX2'
_computing_data_reduction 'Bruker SAINT'
_computing_structure_refinement 'SHELXL-2013 (Sheldrick, 2013)'
_computing_structure_solution 'SHELXS-97 (Sheldrick 2008)'
_diffrn_ambient_temperature 90(2)
_diffrn_measured_fraction_theta_full 0.956
_diffrn_measured_fraction_theta_max 0.965
_diffrn_measurement_device_type 'Photon 100 CMOS-detector'
_diffrn_measurement_method 'omega scan'
_diffrn_radiation_type MoK\a
_diffrn_radiation_wavelength 0.71073
_diffrn_reflns_av_R_equivalents 0.0419
_diffrn_reflns_av_unetI/netI 0.0481
_diffrn_reflns_laue_measured_fraction_full 0.956
_diffrn_reflns_laue_measured_fraction_max 0.965
_diffrn_reflns_limit_h_max 11
_diffrn_reflns_limit_h_min -11
_diffrn_reflns_limit_k_max 11
_diffrn_reflns_limit_k_min -11
_diffrn_reflns_limit_l_max 15
_diffrn_reflns_limit_l_min -15
_diffrn_reflns_number 7221
_diffrn_reflns_point_group_measured_fraction_full 0.956
_diffrn_reflns_point_group_measured_fraction_max 0.965
_diffrn_reflns_theta_full 25.242
_diffrn_reflns_theta_max 30.057
_diffrn_reflns_theta_min 2.633
_diffrn_source Microfocus
_exptl_absorpt_coefficient_mu 11.345
_exptl_absorpt_correction_T_max 0.7460
_exptl_absorpt_correction_T_min 0.3232
_exptl_absorpt_correction_type multi-scan
_exptl_absorpt_process_details 'SADABS V2008/1 (Bruker AXS)'
_exptl_crystal_colour yellow
_exptl_crystal_density_diffrn 2.566
_exptl_crystal_description block
_exptl_crystal_F_000 504
_exptl_crystal_size_max 0.250
_exptl_crystal_size_mid 0.170
_exptl_crystal_size_min 0.130
_refine_diff_density_max 3.354
_refine_diff_density_min -1.599
_refine_diff_density_rms 0.216
_refine_ls_extinction_method none
_refine_ls_goodness_of_fit_ref 1.108
_refine_ls_hydrogen_treatment mixed
_refine_ls_matrix_type full
_refine_ls_number_parameters 225
_refine_ls_number_reflns 3918
_refine_ls_number_restraints 6
_refine_ls_restrained_S_all 1.108
_refine_ls_R_factor_all 0.0272
_refine_ls_R_factor_gt 0.0265
_refine_ls_shift/su_max 0.001
_refine_ls_shift/su_mean 0.000
_refine_ls_structure_factor_coef Fsqd
_refine_ls_weighting_details 'w=1/[\s^2^(Fo^2^)+(0.0271P)^2^+1.1424P] where P=(Fo^2^+2Fc^2^)/3'
_refine_ls_weighting_scheme calc
_refine_ls_wR_factor_gt 0.0700
_refine_ls_wR_factor_ref 0.0705
_reflns_Friedel_coverage 0.000
_reflns_number_gt 3837
_reflns_number_total 3918
_reflns_threshold_expression 'I > 2\s(I)'
_cod_data_source_file ic5b00450_si_004.cif
_cod_data_source_block sadp-1
_cod_database_code 4343192
_shelx_space_group_comment
;
The symmetry employed for this shelxl refinement is uniquely defined
by the following loop, which should always be used as a source of
symmetry information in preference to the above space-group names.
They are only intended as comments.
;
_shelx_estimated_absorpt_t_min 0.164
_shelx_estimated_absorpt_t_max 0.320
_shelxl_version_number 2013-4

loop_
_space_group_symop_operation_xyz
'x, y, z'
'-x, -y, -z'

loop_
_atom_site_label
_atom_site_type_symbol
_atom_site_fract_x
_atom_site_fract_y
_atom_site_fract_z
_atom_site_U_iso_or_equiv
_atom_site_adp_type
_atom_site_occupancy
_atom_site_site_symmetry_order
_atom_site_calc_flag
_atom_site_refinement_flags_posn
_atom_site_refinement_flags_adp
Hg1 Hg 0.34352(2) 1.01524(2) 0.34541(2) 0.01088(6) Uani 1 1 d . .
N1 N 0.2409(4) 0.3910(4) 0.5658(3) 0.0135(6) Uani 1 1 d . .
C2 C 0.2867(5) 0.3218(5) 0.6501(4) 0.0152(7) Uani 1 1 d . .
H2 H 0.2147 0.2134 0.6390 0.018 Uiso 1 1 calc R U
N3 N 0.5781(4) 1.6145(4) 0.2511(3) 0.0134(6) Uani 1 1 d . .
C4 C 0.4843(5) 1.4639(5) 0.2437(3) 0.0129(7) Uani 1 1 d . .
C5 C 0.5185(5) 1.3753(5) 0.3254(3) 0.0105(6) Uani 1 1 d . .
C6 C 0.3351(5) 0.5463(5) 0.5765(3) 0.0119(6) Uani 1 1 d . .
N7 N 0.3873(4) 1.2262(4) 0.2864(3) 0.0128(6) Uani 1 1 d . .
C8 C 0.2819(5) 1.2270(5) 0.1872(4) 0.0137(7) Uani 1 1 d . .
H8 H 0.1796 1.1393 0.1425 0.016 Uiso 1 1 calc R U
N9 N 0.3357(4) 1.3650(4) 0.1570(3) 0.0122(6) Uani 1 1 d . .
C9 C 0.2583(5) 1.3997(5) 0.0479(4) 0.0168(7) Uani 1 1 d . .
H9C H 0.3430 1.4049 -0.0075 0.025 Uiso 1 1 calc R U
H9B H 0.2244 1.5106 0.0786 0.025 Uiso 1 1 calc R U
H9A H 0.1554 1.3069 -0.0005 0.025 Uiso 1 1 calc R U
O1* O 0.3616(4) 0.7703(3) 0.4859(3) 0.0121(5) Uani 1 1 d . .
C2* C 0.2729(5) 0.6127(5) 0.4826(4) 0.0126(6) Uani 1 1 d . .
C3* C 0.1306(5) 0.5457(5) 0.3858(4) 0.0125(6) Uani 1 1 d . .
H3* H 0.0485 0.4388 0.3631 0.015 Uiso 1 1 calc R U
C4* C 0.1302(5) 0.6691(5) 0.3254(4) 0.0128(7) Uani 1 1 d . .
H4* H 0.0469 0.6602 0.2549 0.015 Uiso 1 1 calc R U
C5* C 0.2717(5) 0.8018(5) 0.3881(4) 0.0121(7) Uani 1 1 d . .
Cl1 Cl 0.77409(12) 0.21202(12) 0.03671(8) 0.01469(16) Uani 1 1 d . .
O1 O 0.8315(8) 0.0837(6) 0.0745(4) 0.0518(13) Uani 1 1 d . .
O2 O 0.8583(5) 0.3808(4) 0.1263(3) 0.0312(8) Uani 1 1 d . .
O3 O 0.8120(4) 0.1904(4) -0.0887(3) 0.0230(6) Uani 1 1 d . .
O4 O 0.5917(5) 0.1886(7) 0.0315(4) 0.0588(16) Uani 1 1 d . .
O1W O 0.3688(4) 0.0478(4) 0.7666(3) 0.0210(6) Uani 1 1 d D .
H1W H 0.402(12) 0.030(9) 0.833(4) 0.07(3) Uiso 1 1 d D .
H2W H 0.403(9) 0.156(3) 0.791(6) 0.05(2) Uiso 1 1 d D .
O1X O -0.0059(4) 0.9166(5) 0.6507(4) 0.0284(7) Uani 1 1 d D .
H1X H -0.017(10) 0.826(7) 0.587(5) 0.06(3) Uiso 1 1 d D .
H2X H 0.089(6) 0.940(11) 0.699(6) 0.07(3) Uiso 1 1 d D .

loop_
_atom_site_aniso_label
_atom_site_aniso_U_11
_atom_site_aniso_U_22
_atom_site_aniso_U_33
_atom_site_aniso_U_23
_atom_site_aniso_U_13
_atom_site_aniso_U_12
Hg1 0.01229(8) 0.01035(8) 0.00887(8) 0.00446(5) -0.00088(5) -0.00009(5)
N1 0.0121(13) 0.0143(14) 0.0137(14) 0.0056(11) 0.0015(11) 0.0020(11)
C2 0.0165(16) 0.0140(16) 0.0162(16) 0.0082(13) 0.0030(13) 0.0013(13)
N3 0.0151(14) 0.0128(14) 0.0135(14) 0.0068(11) 0.0027(11) 0.0024(11)
C4 0.0105(15) 0.0164(17) 0.0103(15) 0.0031(12) 0.0008(12) 0.0040(13)
C5 0.0115(15) 0.0118(15) 0.0086(14) 0.0041(12) 0.0031(12) 0.0024(13)
C6 0.0110(14) 0.0133(16) 0.0110(15) 0.0041(12) 0.0028(12) 0.0022(12)
N7 0.0136(14) 0.0131(15) 0.0112(14) 0.0056(11) -0.0010(11) 0.0021(12)
C8 0.0144(16) 0.0130(16) 0.0122(16) 0.0049(13) -0.0010(13) 0.0014(13)
N9 0.0159(14) 0.0112(14) 0.0094(13) 0.0045(10) 0.0001(11) 0.0028(11)
C9 0.0190(18) 0.0217(19) 0.0125(16) 0.0105(14) -0.0001(13) 0.0051(15)
O1* 0.0157(12) 0.0112(12) 0.0091(11) 0.0051(9) -0.0010(9) 0.0017(10)
C2* 0.0129(15) 0.0124(16) 0.0116(15) 0.0041(12) 0.0022(12) 0.0017(13)
C3* 0.0100(15) 0.0127(16) 0.0131(15) 0.0051(12) 0.0000(12) -0.0008(12)
C4* 0.0083(14) 0.0153(17) 0.0118(15) 0.0041(12) -0.0012(12) -0.0007(13)
C5* 0.0103(15) 0.0144(17) 0.0103(15) 0.0042(12) 0.0000(12) 0.0016(13)
Cl1 0.0160(4) 0.0144(4) 0.0110(4) 0.0029(3) 0.0012(3) 0.0013(3)
O1 0.104(4) 0.042(2) 0.0276(19) 0.0213(17) 0.019(2) 0.041(3)
O2 0.043(2) 0.0204(16) 0.0142(14) -0.0019(12) -0.0019(13) -0.0103(14)
O3 0.0338(17) 0.0207(15) 0.0106(12) 0.0062(11) 0.0024(12) -0.0029(13)
O4 0.0179(17) 0.084(4) 0.034(2) -0.022(2) 0.0066(15) -0.003(2)
O1W 0.0269(16) 0.0184(15) 0.0202(14) 0.0099(11) 0.0050(12) 0.0053(12)
O1X 0.0210(15) 0.0278(18) 0.0286(18) 0.0029(14) -0.0031(13) 0.0065(13)

loop_
_atom_type_symbol
_atom_type_description
_atom_type_scat_dispersion_real
_atom_type_scat_dispersion_imag
_atom_type_scat_source
C C 0.0033 0.0016 'International Tables Vol C Tables 4.2.6.8 and 6.1.1.4'
H H 0.0000 0.0000 'International Tables Vol C Tables 4.2.6.8 and 6.1.1.4'
N N 0.0061 0.0033 'International Tables Vol C Tables 4.2.6.8 and 6.1.1.4'
O O 0.0106 0.0060 'International Tables Vol C Tables 4.2.6.8 and 6.1.1.4'
Cl Cl 0.1484 0.1585 'International Tables Vol C Tables 4.2.6.8 and 6.1.1.4'
Hg Hg -2.3894 9.2266 'International Tables Vol C Tables 4.2.6.8 and 6.1.1.4'

loop_
_geom_angle_atom_site_label_1
_geom_angle_atom_site_label_2
_geom_angle_atom_site_label_3
_geom_angle
_geom_angle_site_symmetry_1
_geom_angle_site_symmetry_3
C5* Hg1 N7 172.86(13) . .
C2 N1 C6 119.3(3) . .
N1 C2 N3 128.3(4) . 2_676
N1 C2 H2 115.8 . .
N3 C2 H2 115.8 2_676 .
C4 N3 C2 111.6(3) . 2_676
N3 C4 N9 127.3(4) . .
N3 C4 C5 126.1(3) . .
N9 C4 C5 106.6(3) . .
N7 C5 C6 135.7(4) . 2_676
N7 C5 C4 107.4(3) . .
C6 C5 C4 116.9(4) 2_676 .
N1 C6 C5 117.8(3) . 2_676
N1 C6 C2* 115.3(3) . .
C5 C6 C2* 126.9(4) 2_676 .
C8 N7 C5 106.3(3) . .
C8 N7 Hg1 120.4(3) . .
C5 N7 Hg1 133.2(3) . .
N7 C8 N9 112.5(3) . .
N7 C8 H8 123.8 . .
N9 C8 H8 123.8 . .
C8 N9 C4 107.2(3) . .
C8 N9 C9 126.8(3) . .
C4 N9 C9 125.9(3) . .
N9 C9 H9C 109.5 . .
N9 C9 H9B 109.5 . .
H9C C9 H9B 109.5 . .
N9 C9 H9A 109.5 . .
H9C C9 H9A 109.5 . .
H9B C9 H9A 109.5 . .
C2* O1* C5* 106.5(3) . .
C3* C2* O1* 110.3(3) . .
C3* C2* C6 130.4(4) . .
O1* C2* C6 119.3(3) . .
C2* C3* C4* 106.1(3) . .
C2* C3* H3* 126.9 . .
C4* C3* H3* 126.9 . .
C5* C4* C3* 107.0(3) . .
C5* C4* H4* 126.5 . .
C3* C4* H4* 126.5 . .
C4* C5* O1* 110.0(3) . .
C4* C5* Hg1 125.7(3) . .
O1* C5* Hg1 124.3(3) . .
O1 Cl1 O4 109.0(4) . .
O1 Cl1 O2 110.6(3) . .
O4 Cl1 O2 108.8(3) . .
O1 Cl1 O3 108.2(2) . .
O4 Cl1 O3 109.7(3) . .
O2 Cl1 O3 110.6(2) . .
H1W O1W H2W 102(4) . .
H1X O1X H2X 110(5) . .

loop_
_geom_bond_atom_site_label_1
_geom_bond_atom_site_label_2
_geom_bond_distance
_geom_bond_site_symmetry_2
Hg1 C5* 2.028(4) .
Hg1 N7 2.097(3) .
N1 C2 1.329(5) .
N1 C6 1.349(5) .
C2 N3 1.344(5) 2_676
C2 H2 0.9500 .
N3 C4 1.327(5) .
N3 C2 1.344(5) 2_676
C4 N9 1.372(5) .
C4 C5 1.408(5) .
C5 N7 1.386(5) .
C5 C6 1.399(5) 2_676
C6 C5 1.399(5) 2_676
C6 C2* 1.442(5) .
N7 C8 1.326(5) .
C8 N9 1.338(5) .
C8 H8 0.9500 .
N9 C9 1.460(5) .
C9 H9C 0.9800 .
C9 H9B 0.9800 .
C9 H9A 0.9800 .
O1* C2* 1.378(5) .
O1* C5* 1.379(5) .
C2* C3* 1.367(5) .
C3* C4* 1.430(5) .
C3* H3* 0.9500 .
C4* C5* 1.361(5) .
C4* H4* 0.9500 .
Cl1 O1 1.421(4) .
Cl1 O4 1.423(4) .
Cl1 O2 1.423(3) .
Cl1 O3 1.445(3) .
O1W H1W 0.84(2) .
O1W H2W 0.84(2) .
O1X H1X 0.83(2) .
O1X H2X 0.83(2) .

loop_
_geom_hbond_atom_site_label_D
_geom_hbond_atom_site_label_H
_geom_hbond_atom_site_label_A
_geom_hbond_distance_DH
_geom_hbond_distance_HA
_geom_hbond_distance_DA
_geom_hbond_angle_DHA
_geom_hbond_site_symmetry_A
O1X H2X O1W 0.83(2) 2.19(4) 2.964(5) 156(9) 1_565
O1X H2X O1 0.83(2) 2.66(7) 3.262(6) 131(8) 2_666
O1X H1X N1 0.83(2) 2.34(5) 3.021(5) 138(7) 2_566
O1W H2W N3 0.84(2) 2.14(4) 2.889(5) 149(6) 2_676
O1W H1W O4 0.84(2) 2.36(5) 3.025(6) 137(6) 1_556
O1W H1W O1 0.84(2) 2.45(9) 2.904(6) 115(8) 2_656
C4* H4* O2 0.95 2.42 2.991(5) 118.8 1_455
C9 H9B O3 0.98 2.56 3.490(5) 158.5 2_675
C8 H8 O3 0.95 2.66 3.228(5) 119.2 2_665
C8 H8 O1 0.95 2.51 3.116(6) 121.3 2_665
O1X H2X O1W 0.83(2) 2.19(4) 2.964(5) 156(9) 1_565
O1X H2X O1 0.83(2) 2.66(7) 3.262(6) 131(8) 2_666
O1X H1X N1 0.83(2) 2.34(5) 3.021(5) 138(7) 2_566
O1W H2W N3 0.84(2) 2.14(4) 2.889(5) 149(6) 2_676
O1W H1W O4 0.84(2) 2.36(5) 3.025(6) 137(6) 1_556
O1W H1W O1 0.84(2) 2.45(9) 2.904(6) 115(8) 2_656
C4* H4* O2 0.95 2.42 2.991(5) 118.8 1_455
C9 H9B O3 0.98 2.56 3.490(5) 158.5 2_675
C8 H8 O3 0.95 2.66 3.228(5) 119.2 2_665
C8 H8 O1 0.95 2.51 3.116(6) 121.3 2_665
O1X H2X O1W 0.83(2) 2.19(4) 2.964(5) 156(9) 1_565
O1X H2X O1 0.83(2) 2.66(7) 3.262(6) 131(8) 2_666
O1X H1X N1 0.83(2) 2.34(5) 3.021(5) 138(7) 2_566
O1W H2W N3 0.84(2) 2.14(4) 2.889(5) 149(6) 2_676
O1W H1W O4 0.84(2) 2.36(5) 3.025(6) 137(6) 1_556
O1W H1W O1 0.84(2) 2.45(9) 2.904(6) 115(8) 2_656
C4* H4* O2 0.95 2.42 2.991(5) 118.8 1_455
C9 H9B O3 0.98 2.56 3.490(5) 158.5 2_675
C8 H8 O3 0.95 2.66 3.228(5) 119.2 2_665
C8 H8 O1 0.95 2.51 3.116(6) 121.3 2_665
C8 H8 O1 0.95 2.51 3.116(6) 121.3 2_665
C8 H8 O3 0.95 2.66 3.228(5) 119.2 2_665
C9 H9B O3 0.98 2.56 3.490(5) 158.5 2_675
C4* H4* O2 0.95 2.42 2.991(5) 118.8 1_455
O1W H1W O1 0.84(2) 2.45(9) 2.904(6) 115(8) 2_656
O1W H1W O4 0.84(2) 2.36(5) 3.025(6) 137(6) 1_556
O1W H2W N3 0.84(2) 2.14(4) 2.889(5) 149(6) 2_676
O1X H1X N1 0.83(2) 2.34(5) 3.021(5) 138(7) 2_566
O1X H2X O1 0.83(2) 2.66(7) 3.262(6) 131(8) 2_666
O1X H2X O1W 0.83(2) 2.19(4) 2.964(5) 156(9) 1_565
C8 H8 O1 0.95 2.51 3.116(6) 121.3 2_665
C8 H8 O3 0.95 2.66 3.228(5) 119.2 2_665
C9 H9B O3 0.98 2.56 3.490(5) 158.5 2_675
C4* H4* O2 0.95 2.42 2.991(5) 118.8 1_455
O1W H1W O1 0.84(2) 2.45(9) 2.904(6) 115(8) 2_656
O1W H1W O4 0.84(2) 2.36(5) 3.025(6) 137(6) 1_556
O1W H2W N3 0.84(2) 2.14(4) 2.889(5) 149(6) 2_676
O1X H1X N1 0.83(2) 2.34(5) 3.021(5) 138(7) 2_566
O1X H2X O1 0.83(2) 2.66(7) 3.262(6) 131(8) 2_666
O1X H2X O1W 0.83(2) 2.19(4) 2.964(5) 156(9) 1_565
C8 H8 O1 0.95 2.51 3.116(6) 121.3 2_665
C8 H8 O3 0.95 2.66 3.228(5) 119.2 2_665
C9 H9B O3 0.98 2.56 3.490(5) 158.5 2_675
C4* H4* O2 0.95 2.42 2.991(5) 118.8 1_455
O1W H1W O1 0.84(2) 2.45(9) 2.904(6) 115(8) 2_656
O1W H1W O4 0.84(2) 2.36(5) 3.025(6) 137(6) 1_556
O1W H2W N3 0.84(2) 2.14(4) 2.889(5) 149(6) 2_676
O1X H1X N1 0.83(2) 2.34(5) 3.021(5) 138(7) 2_566
O1X H2X O1 0.83(2) 2.66(7) 3.262(6) 131(8) 2_666
O1X H2X O1W 0.83(2) 2.19(4) 2.964(5) 156(9) 1_565

loop_
_geom_torsion_atom_site_label_1
_geom_torsion_atom_site_label_2
_geom_torsion_atom_site_label_3
_geom_torsion_atom_site_label_4
_geom_torsion
_geom_torsion_site_symmetry_1
_geom_torsion_site_symmetry_4
C6 N1 C2 N3 -1.1(6) . 2_676
C2 N3 C4 N9 178.3(3) 2_676 .
C2 N3 C4 C5 -1.1(5) 2_676 .
N3 C4 C5 N7 178.6(3) . .
N9 C4 C5 N7 -0.9(4) . .
N3 C4 C5 C6 0.1(5) . 2_676
N9 C4 C5 C6 -179.4(3) . 2_676
C2 N1 C6 C5 2.1(5) . 2_676
C2 N1 C6 C2* -178.6(3) . .
C6 C5 N7 C8 178.1(4) 2_676 .
C4 C5 N7 C8 0.1(4) . .
C6 C5 N7 Hg1 -6.3(6) 2_676 .
C4 C5 N7 Hg1 175.7(3) . .
C5 N7 C8 N9 0.8(4) . .
Hg1 N7 C8 N9 -175.5(2) . .
N7 C8 N9 C4 -1.4(4) . .
N7 C8 N9 C9 175.1(3) . .
N3 C4 N9 C8 -178.1(4) . .
C5 C4 N9 C8 1.3(4) . .
N3 C4 N9 C9 5.4(6) . .
C5 C4 N9 C9 -175.1(3) . .
C5* O1* C2* C3* -0.1(4) . .
C5* O1* C2* C6 -178.8(3) . .
N1 C6 C2* C3* 1.9(6) . .
C5 C6 C2* C3* -178.8(4) 2_676 .
N1 C6 C2* O1* -179.7(3) . .
C5 C6 C2* O1* -0.4(5) 2_676 .
O1* C2* C3* C4* -0.2(4) . .
C6 C2* C3* C4* 178.3(4) . .
C2* C3* C4* C5* 0.4(4) . .
C3* C4* C5* O1* -0.5(4) . .
C3* C4* C5* Hg1 179.2(2) . .
C2* O1* C5* C4* 0.3(4) . .
C2* O1* C5* Hg1 -179.4(2) . .
